data_7017058
loop_
_publ_author_name
'Hajlaoui, Fadhel'
'Na\"ili, Houcine'
'Yahyaoui, Samia'
'Turnbull, Mark M.'
'Mhiri, Tahar'
'Bataille, Thierry'

_publ_section_title
;
 Synthesis, characterization and magnetic properties of four new
 organically templated metal sulfates
 [C(5)H(14)N(2)][M(II)(H(2)O)(6)](SO(4))(2), (M(II) = Mn, Fe, Co, Ni).
;
_journal_issue 43
_journal_name_full 'Dalton transactions (Cambridge, England : 2003)'
_journal_page_first 11613
_journal_page_last 11620
_journal_paper_doi 10.1039/c1dt11030f
_journal_volume 40
_journal_year 2011
_chemical_formula_sum 'C5 H26 Mn N2 O14 S2'
_chemical_formula_weight 457.32
_chemical_name_systematic
;
?
;
_space_group_IT_number 14
_symmetry_cell_setting monoclinic
_symmetry_space_group_name_Hall '-P 2yn'
_symmetry_space_group_name_H-M 'P 1 21/n 1'
_atom_sites_solution_hydrogens geom
_atom_sites_solution_primary direct
_atom_sites_solution_secondary difmap
_audit_creation_method SHELXL-97
_cell_angle_alpha 90.00
_cell_angle_beta 101.9030(10)
_cell_angle_gamma 90.00
_cell_formula_units_Z 2
_cell_length_a 6.63850(10)
_cell_length_b 11.0448(2)
_cell_length_c 12.6418(2)
_cell_measurement_temperature 293(2)
_cell_volume 906.98(3)
_computing_structure_refinement 'SHELXL-97 (Sheldrick, 1997)'
_diffrn_ambient_temperature 293(2)
_diffrn_measured_fraction_theta_full 0.995
_diffrn_measured_fraction_theta_max 0.995
_diffrn_radiation_monochromator graphite
_diffrn_radiation_source 'fine-focus sealed tube'
_diffrn_radiation_type MoK\a
_diffrn_radiation_wavelength 0.71073
_diffrn_reflns_av_R_equivalents 0.0303
_diffrn_reflns_av_sigmaI/netI 0.0229
_diffrn_reflns_limit_h_max 8
_diffrn_reflns_limit_h_min -8
_diffrn_reflns_limit_k_max 14
_diffrn_reflns_limit_k_min -14
_diffrn_reflns_limit_l_max 16
_diffrn_reflns_limit_l_min -15
_diffrn_reflns_number 10401
_diffrn_reflns_theta_full 27.48
_diffrn_reflns_theta_max 27.48
_diffrn_reflns_theta_min 3.23
_exptl_absorpt_coefficient_mu 1.026
_exptl_absorpt_correction_T_max 0.9106
_exptl_absorpt_correction_T_min 0.8045
_exptl_absorpt_correction_type analytical
_exptl_crystal_colour Blue
_exptl_crystal_density_diffrn 1.675
_exptl_crystal_density_method 'not measured'
_exptl_crystal_description Prism
_exptl_crystal_F_000 478
_exptl_crystal_size_max 0.31
_exptl_crystal_size_mid 0.07
_exptl_crystal_size_min 0.03
_refine_diff_density_max 0.505
_refine_diff_density_min -0.366
_refine_diff_density_rms 0.062
_refine_ls_extinction_coef 0.035(5)
_refine_ls_extinction_expression Fc^*^=kFc[1+0.001xFc^2^\l^3^/sin(2\q)]^-1/4^
_refine_ls_extinction_method SHELXL
_refine_ls_goodness_of_fit_ref 1.085
_refine_ls_hydrogen_treatment mixed
_refine_ls_matrix_type full
_refine_ls_number_parameters 199
_refine_ls_number_reflns 2073
_refine_ls_number_restraints 22
_refine_ls_restrained_S_all 1.085
_refine_ls_R_factor_all 0.0434
_refine_ls_R_factor_gt 0.0398
_refine_ls_shift/su_max 0.000
_refine_ls_shift/su_mean 0.000
_refine_ls_structure_factor_coef Fsqd
_refine_ls_weighting_details 'calc w=1/[\s^2^(Fo^2^)+(0.0482P)^2^+0.7782P] where P=(Fo^2^+2Fc^2^)/3'
_refine_ls_weighting_scheme calc
_refine_ls_wR_factor_gt 0.1009
_refine_ls_wR_factor_ref 0.1043
_reflns_number_gt 1893
_reflns_number_total 2073
_reflns_threshold_expression >2sigma(I)
_cod_data_source_file c1dt11030f.txt
_cod_data_source_block (Mn)import
_cod_depositor_comments
;
The following automatic conversions were performed:

'_symmetry_cell_setting' value 'Monoclinic' changed to 'monoclinic'
according to /home/saulius/struct/CIF-dictionaries/cif_core.dic
dictionary named 'cif_core.dic' version 2.4.1 from
2010-06-29.

'_exptl_absorpt_correction_type' value 'Analytical'
changed to 'analytical' according to
/home/saulius/struct/CIF-dictionaries/cif_core.dic dictionary named
'cif_core.dic' version 2.4.1 from 2010-06-29.

Automatic conversion script
Id: cif_fix_values 1715 2011-07-08 13:25:40Z adriana 
;
_cod_original_sg_symbol_H-M P21/n
_cod_database_code 7017058

loop_
_symmetry_equiv_pos_as_xyz
'x, y, z'
'-x+1/2, y+1/2, -z+1/2'
'-x, -y, -z'
'x-1/2, -y-1/2, z-1/2'

loop_
_atom_site_label
_atom_site_type_symbol
_atom_site_fract_x
_atom_site_fract_y
_atom_site_fract_z
_atom_site_U_iso_or_equiv
_atom_site_adp_type
_atom_site_occupancy
_atom_site_symmetry_multiplicity
_atom_site_calc_flag
_atom_site_refinement_flags
Mn1 Mn 0.0000 0.0000 0.0000 0.03398(19) Uani 1 2 d S
OW1 O -0.0150(3) 0.18379(17) -0.06856(15) 0.0464(4) Uani 1 1 d D
OW2 O 0.2192(3) 0.0687(2) 0.14037(15) 0.0560(5) Uani 1 1 d D
OW3 O 0.2647(3) -0.04428(17) -0.06724(16) 0.0479(5) Uani 1 1 d D
S1 S 0.06188(9) -0.28831(5) -0.28625(5) 0.0378(2) Uani 1 1 d .
O1 O -0.1396(3) -0.22795(17) -0.29840(16) 0.0493(5) Uani 1 1 d .
O3 O 0.0470(3) -0.41855(18) -0.2761(2) 0.0653(6) Uani 1 1 d .
O2 O 0.2012(4) -0.2416(2) -0.19039(19) 0.0714(7) Uani 1 1 d .
O4 O 0.1469(4) -0.2600(3) -0.3814(2) 0.0767(8) Uani 1 1 d .
N1 N 0.3908(10) -0.4014(6) -0.0248(5) 0.0407(11) Uani 0.50 1 d P
N2 N 0.4583(11) -0.3682(6) -0.0547(5) 0.0501(13) Uani 0.50 1 d P
C1 C 0.5483(11) -0.4658(6) -0.0764(4) 0.0446(12) Uani 0.50 1 d PD
C2 C 0.7443(12) -0.5137(7) -0.0201(7) 0.0510(16) Uani 0.50 1 d P
C3 C 0.6173(13) -0.4309(7) -0.1047(5) 0.0543(15) Uani 0.50 1 d PD
C4 C 0.3223(13) -0.4540(8) -0.0087(6) 0.0445(13) Uani 0.50 1 d PD
C5 C 0.6804(12) -0.3761(7) -0.1235(6) 0.0612(17) Uani 0.50 1 d PD
HW1 H 0.100(3) 0.201(3) -0.095(3) 0.068(10) Uiso 1 1 d D
HW2 H -0.133(3) 0.200(4) -0.120(3) 0.084(13) Uiso 1 1 d D
HW3 H 0.195(6) 0.126(3) 0.191(3) 0.093(13) Uiso 1 1 d D
HW4 H 0.334(4) 0.024(3) 0.176(3) 0.080(12) Uiso 1 1 d D
HW5 H 0.348(6) 0.010(3) -0.096(3) 0.086(13) Uiso 1 1 d D
HW6 H 0.226(6) -0.104(3) -0.120(2) 0.088(13) Uiso 1 1 d D
H1A H 0.340(9) -0.344(5) -0.092(5) 0.039(14) Uiso 0.50 1 d P
H1B H 0.467(8) -0.332(5) 0.022(5) 0.037(13) Uiso 0.50 1 d P
H1C1 H 0.529(6) -0.494(3) -0.150(2) 0.037(14) Uiso 0.50 1 d PD
H1C5 H 0.772(8) -0.332(7) -0.067(5) 0.10(3) Uiso 0.50 1 d PD
H3C5 H 0.716(12) -0.366(9) -0.193(3) 0.18(5) Uiso 0.50 1 d PD
H2C4 H 0.243(7) -0.509(4) -0.064(3) 0.038(14) Uiso 0.50 1 d PD
H1C4 H 0.221(8) -0.423(7) 0.033(5) 0.07(3) Uiso 0.50 1 d PD
H2C5 H 0.540(4) -0.354(2) -0.123(6) 0.24(9) Uiso 0.50 1 d PD

loop_
_atom_site_aniso_label
_atom_site_aniso_U_11
_atom_site_aniso_U_22
_atom_site_aniso_U_33
_atom_site_aniso_U_23
_atom_site_aniso_U_13
_atom_site_aniso_U_12
Mn1 0.0374(3) 0.0345(3) 0.0314(3) -0.00063(17) 0.01033(19) -0.00048(18)
OW1 0.0396(9) 0.0489(10) 0.0509(10) 0.0121(8) 0.0098(8) -0.0021(8)
OW2 0.0571(12) 0.0603(12) 0.0445(10) -0.0206(9) -0.0039(8) 0.0185(10)
OW3 0.0531(11) 0.0395(9) 0.0588(11) -0.0050(8) 0.0295(9) -0.0043(8)
S1 0.0341(3) 0.0379(3) 0.0388(3) -0.0105(2) 0.0017(2) 0.0058(2)
O1 0.0374(9) 0.0515(11) 0.0575(11) -0.0168(9) 0.0063(8) 0.0102(8)
O3 0.0547(12) 0.0365(10) 0.1005(17) -0.0125(10) 0.0063(11) 0.0027(8)
O2 0.0734(14) 0.0542(12) 0.0679(14) -0.0258(10) -0.0292(11) 0.0167(11)
O4 0.0627(14) 0.111(2) 0.0623(13) 0.0246(13) 0.0265(11) 0.0416(14)
N1 0.046(3) 0.040(3) 0.035(3) 0.003(2) 0.004(2) -0.001(2)
N2 0.064(4) 0.042(3) 0.039(3) 0.004(2) -0.001(3) 0.005(3)
C1 0.060(4) 0.048(3) 0.025(3) -0.003(2) 0.007(2) -0.003(3)
C2 0.045(4) 0.055(4) 0.056(4) 0.005(3) 0.017(3) -0.006(3)
C3 0.069(5) 0.057(4) 0.041(3) 0.009(3) 0.020(3) -0.001(3)
C4 0.042(4) 0.049(4) 0.040(3) -0.001(3) 0.002(3) 0.000(3)
C5 0.075(4) 0.067(4) 0.049(3) 0.003(3) 0.029(3) -0.026(4)

loop_
_atom_type_symbol
_atom_type_description
_atom_type_scat_dispersion_real
_atom_type_scat_dispersion_imag
_atom_type_scat_source
C C 0.0033 0.0016 'International Tables Vol C Tables 4.2.6.8 and 6.1.1.4'
H H 0.0000 0.0000 'International Tables Vol C Tables 4.2.6.8 and 6.1.1.4'
Mn Mn 0.3368 0.7283 'International Tables Vol C Tables 4.2.6.8 and 6.1.1.4'
N N 0.0061 0.0033 'International Tables Vol C Tables 4.2.6.8 and 6.1.1.4'
O O 0.0106 0.0060 'International Tables Vol C Tables 4.2.6.8 and 6.1.1.4'
S S 0.1246 0.1234 'International Tables Vol C Tables 4.2.6.8 and 6.1.1.4'

loop_
_geom_angle_atom_site_label_1
_geom_angle_atom_site_label_2
_geom_angle_atom_site_label_3
_geom_angle
_geom_angle_site_symmetry_1
_geom_angle_site_symmetry_3
OW3 Mn1 OW3 180.00(13) 3 .
OW3 Mn1 OW2 93.52(8) 3 .
OW3 Mn1 OW2 86.48(8) . .
OW3 Mn1 OW2 86.48(8) 3 3
OW3 Mn1 OW2 93.52(8) . 3
OW2 Mn1 OW2 180.00(12) . 3
OW3 Mn1 OW1 88.38(7) 3 .
OW3 Mn1 OW1 91.62(7) . .
OW2 Mn1 OW1 88.18(8) . .
OW2 Mn1 OW1 91.82(8) 3 .
OW3 Mn1 OW1 91.62(7) 3 3
OW3 Mn1 OW1 88.38(7) . 3
OW2 Mn1 OW1 91.82(8) . 3
OW2 Mn1 OW1 88.18(8) 3 3
OW1 Mn1 OW1 180.0 . 3
Mn1 OW1 HW1 111(2) . .
Mn1 OW1 HW2 114(2) . .
HW1 OW1 HW2 111(2) . .
Mn1 OW2 HW3 127(2) . .
Mn1 OW2 HW4 123(2) . .
HW3 OW2 HW4 105(2) . .
Mn1 OW3 HW5 127(2) . .
Mn1 OW3 HW6 108(2) . .
HW5 OW3 HW6 106(2) . .
O3 S1 O2 108.72(14) . 1
O3 S1 O2 108.72(14) . .
O2 S1 O2 0.0(3) 1 .
O3 S1 O4 109.22(16) . .
O2 S1 O4 108.74(17) 1 .
O2 S1 O4 108.74(17) . .
O3 S1 O1 112.43(12) . .
O2 S1 O1 109.43(12) 1 .
O2 S1 O1 109.43(12) . .
O4 S1 O1 108.24(12) . .
O2 O2 S1 0(10) 1 .
N2 N1 C4 159.6(10) . .
N2 N1 C2 169.3(8) . 3_645
C4 N1 C2 9.7(6) . 3_645
N2 N1 C1 58.0(7) . .
C4 N1 C1 104.5(7) . .
C2 N1 C1 113.0(6) 3_645 .
N2 N1 C1 130.4(8) . 3_645
C4 N1 C1 47.5(6) . 3_645
C2 N1 C1 47.9(4) 3_645 3_645
C1 N1 C1 82.0(4) . 3_645
N2 N1 H1A 55(3) . .
C4 N1 H1A 123(3) . .
C2 N1 H1A 124(3) 3_645 .
C1 N1 H1A 94(3) . .
C1 N1 H1A 167(3) 3_645 .
N2 N1 H1B 69(3) . .
C4 N1 H1B 130(3) . .
C2 N1 H1B 121(3) 3_645 .
C1 N1 H1B 107(3) . .
C1 N1 H1B 100(3) 3_645 .
H1A N1 H1B 93(4) . .
N2 N1 H1C4 159(3) . .
C4 N1 H1C4 38(3) . .
C2 N1 H1C4 30(3) 3_645 .
C1 N1 H1C4 143(3) . .
C1 N1 H1C4 68(3) 3_645 .
H1A N1 H1C4 110(4) . .
H1B N1 H1C4 100(4) . .
N1 N2 C1 92.8(8) . .
N1 N2 C3 122.4(9) . .
C1 N2 C3 29.6(4) . .
N1 N2 C4 10.5(5) . .
C1 N2 C4 84.0(6) . .
C3 N2 C4 113.6(6) . .
N1 N2 C5 146.7(8) . .
C1 N2 C5 54.2(5) . .
C3 N2 C5 24.7(4) . .
C4 N2 C5 138.3(5) . .
N1 N2 H1A 81(4) . .
C1 N2 H1A 123(4) . .
C3 N2 H1A 123(4) . .
C4 N2 H1A 81(4) . .
C5 N2 H1A 119(4) . .
N1 N2 H1B 69(3) . .
C1 N2 H1B 125(3) . .
C3 N2 H1B 131(3) . .
C4 N2 H1B 79(3) . .
C5 N2 H1B 124(3) . .
H1A N2 H1B 105(5) . .
N1 N2 H2C5 154(2) . .
C1 N2 H2C5 68.4(12) . .
C3 N2 H2C5 41.3(11) . .
C4 N2 H2C5 144(2) . .
C5 N2 H2C5 24.8(19) . .
H1A N2 H2C5 94(4) . .
H1B N2 H2C5 137(4) . .
C3 C1 N2 91.5(9) . .
C3 C1 C2 81.1(9) . .
N2 C1 C2 127.6(6) . .
C3 C1 C4 109.2(10) . 3_645
N2 C1 C4 123.9(5) . 3_645
C2 C1 C4 28.1(3) . 3_645
C3 C1 N1 120.6(9) . .
N2 C1 N1 29.1(3) . .
C2 C1 N1 126.1(5) . .
C4 C1 N1 108.0(5) 3_645 .
C3 C1 C5 9.7(7) . .
N2 C1 C5 82.4(6) . .
C2 C1 C5 84.2(6) . .
C4 C1 C5 111.7(7) 3_645 .
N1 C1 C5 111.4(6) . .
C3 C1 C4 144.2(9) . .
N2 C1 C4 52.9(4) . .
C2 C1 C4 121.5(5) . .
C4 C1 C4 96.1(5) 3_645 .
N1 C1 C4 24.0(3) . .
C5 C1 C4 135.3(6) . .
C3 C1 N1 130.2(9) . 3_645
N2 C1 N1 122.5(5) . 3_645
C2 C1 N1 49.7(4) . 3_645
C4 C1 N1 22.6(4) 3_645 3_645
N1 C1 N1 98.0(4) . 3_645
C5 C1 N1 133.9(6) . 3_645
C4 C1 N1 80.1(4) . 3_645
C3 C1 H1C1 71.1(18) . .
N2 C1 H1C1 120(3) . .
C2 C1 H1C1 106(3) . .
C4 C1 H1C1 116(3) 3_645 .
N1 C1 H1C1 127(3) . .
C5 C1 H1C1 78.8(19) . .
C4 C1 H1C1 120(3) . .
N1 C1 H1C1 111(2) 3_645 .
C3 C1 H2C5 45.4(14) . .
N2 C1 H2C5 50(2) . .
C2 C1 H2C5 119.8(14) . .
C4 C1 H2C5 143(2) 3_645 .
N1 C1 H2C5 78.0(19) . .
C5 C1 H2C5 38.6(10) . .
C4 C1 H2C5 99.8(16) . .
N1 C1 H2C5 163(3) 3_645 .
H1C1 C1 H2C5 83(2) . .
C4 C2 C1 81.1(9) 3_645 .
C4 C2 N1 10.6(7) 3_645 3_645
C1 C2 N1 82.3(6) . 3_645
C4 C2 C3 110.0(10) 3_645 .
C1 C2 C3 28.9(4) . .
N1 C2 C3 110.9(6) 3_645 .
C4 C2 C5 129.6(10) 3_645 .
C1 C2 C5 49.5(4) . .
N1 C2 C5 131.8(6) 3_645 .
C3 C2 C5 21.4(4) . .
C1 C3 C5 161.3(13) . .
C1 C3 N2 58.9(8) . .
C5 C3 N2 103.4(9) . .
C1 C3 C2 70.0(8) . .
C5 C3 C2 114.5(10) . .
N2 C3 C2 108.4(6) . .
C1 C3 C4 49.0(7) . 3_645
C5 C3 C4 133.6(9) . 3_645
N2 C3 C4 92.8(5) . 3_645
C2 C3 C4 21.0(3) . 3_645
C1 C3 H1C1 64.4(18) . .
C5 C3 H1C1 130(2) . .
N2 C3 H1C1 100(3) . .
C2 C3 H1C1 99(3) . .
C4 C3 H1C1 88(2) 3_645 .
C1 C3 H1C5 132(3) . .
C5 C3 H1C5 35(3) . .
N2 C3 H1C5 92(3) . .
C2 C3 H1C5 88(3) . .
C4 C3 H1C5 103(3) 3_645 .
H1C1 C3 H1C5 163(3) . .
C1 C3 H3C5 164(3) . .
C5 C3 H3C5 29(3) . .
N2 C3 H3C5 121(4) . .
C2 C3 H3C5 121(3) . .
C4 C3 H3C5 142(3) 3_645 .
H1C1 C3 H3C5 101(4) . .
H1C5 C3 H3C5 62.3(16) . .
C1 C3 H2C5 102(3) . .
C5 C3 H2C5 64.1(18) . .
N2 C3 H2C5 48(3) . .
C2 C3 H2C5 150(4) . .
C4 C3 H2C5 140(4) 3_645 .
H1C1 C3 H2C5 104(2) . .
H1C5 C3 H2C5 75(3) . .
H3C5 C3 H2C5 73(3) . .
C2 C4 N1 159.6(12) 3_645 .
C2 C4 N2 169.5(10) 3_645 .
N1 C4 N2 9.9(5) . .
C2 C4 C1 70.8(9) 3_645 3_645
N1 C4 C1 109.9(8) . 3_645
N2 C4 C1 110.2(6) . 3_645
C2 C4 C1 145.6(10) 3_645 .
N1 C4 C1 51.5(6) . .
N2 C4 C1 43.1(4) . .
C1 C4 C1 83.9(5) 3_645 .
C2 C4 C3 49.0(8) 3_645 3_645
N1 C4 C3 130.2(7) . 3_645
N2 C4 C3 131.6(6) . 3_645
C1 C4 C3 21.8(4) 3_645 3_645
C1 C4 C3 103.5(5) . 3_645
C2 C4 H2C4 76(3) 3_645 .
N1 C4 H2C4 121(3) . .
N2 C4 H2C4 113(3) . .
C1 C4 H2C4 106(3) 3_645 .
C1 C4 H2C4 90(3) . .
C3 C4 H2C4 97(3) 3_645 .
C2 C4 H1C4 50(5) 3_645 .
N1 C4 H1C4 112(5) . .
N2 C4 H1C4 121(5) . .
C1 C4 H1C4 100(5) 3_645 .
C1 C4 H1C4 163(4) . .
C3 C4 H1C4 84(5) 3_645 .
H2C4 C4 H1C4 105(3) . .
C3 C5 C1 9.0(6) . .
C3 C5 N2 51.9(6) . .
C1 C5 N2 43.4(4) . .
C3 C5 C2 44.1(7) . .
C1 C5 C2 46.3(4) . .
N2 C5 C2 79.2(4) . .
C3 C5 H1C5 117(5) . .
C1 C5 H1C5 111(5) . .
N2 C5 H1C5 94(4) . .
C2 C5 H1C5 83(5) . .
C3 C5 H3C5 127(6) . .
C1 C5 H3C5 135(6) . .
N2 C5 H3C5 142(5) . .
C2 C5 H3C5 129(6) . .
H1C5 C5 H3C5 112(3) . .
C3 C5 H2C5 67.8(18) . .
C1 C5 H2C5 62(2) . .
N2 C5 H2C5 29(4) . .
C2 C5 H2C5 105(3) . .
H1C5 C5 H2C5 110(3) . .
H3C5 C5 H2C5 113(3) . .

loop_
_geom_bond_atom_site_label_1
_geom_bond_atom_site_label_2
_geom_bond_distance
_geom_bond_site_symmetry_2
Mn1 OW3 2.1602(17) 3
Mn1 OW3 2.1602(17) .
Mn1 OW2 2.1856(18) .
Mn1 OW2 2.1856(18) 3
Mn1 OW1 2.2013(18) .
Mn1 OW1 2.2014(18) 3
OW1 HW1 0.915(17) .
OW1 HW2 0.926(18) .
OW2 HW3 0.936(18) .
OW2 HW4 0.939(18) .
OW3 HW5 0.941(18) .
OW3 HW6 0.936(18) .
S1 O3 1.449(2) .
S1 O2 1.459(2) 1
S1 O2 1.459(2) .
S1 O4 1.464(2) .
S1 O1 1.4736(17) .
O2 O2 0.000(5) 1
N1 N2 0.740(7) .
N1 C4 0.790(9) .
N1 C2 1.489(9) 3_645
N1 C1 1.518(8) .
N1 C1 1.933(10) 3_645
N1 H1A 1.05(6) .
N1 H1B 1.03(6) .
N1 H1 1.48(4) .
N2 C1 1.290(8) .
N2 C3 1.506(10) .
N2 C4 1.507(12) .
N2 C5 1.861(10) .
N2 H1A 0.87(6) .
N2 H1B 1.04(6) .
N2 H2 1.555(6) .
C1 C3 0.745(8) .
C1 C2 1.448(9) .
C1 C4 1.516(9) 3_645
C1 C5 1.523(9) .
C1 C4 1.879(12) .
C1 N1 1.933(10) 3_645
C1 H1C1 0.958(19) .
C1 H2 0.952(3) .
C2 C4 0.722(9) 3_645
C2 N1 1.489(9) 3_645
C2 C3 1.523(10) .
C2 C5 1.993(11) .
C3 C5 0.799(9) .
C3 C4 1.896(13) 3_645
C3 H1C1 1.005(18) .
C3 H1 0.811(5) .
C3 H3 0.97(5) .
C3 H2C5 0.99(2) .
C4 C2 0.722(9) 3_645
C4 C1 1.516(9) 3_645
C4 C3 1.896(13) 3_645
C4 H2C4 0.993(19) .
C4 H1C4 0.99(2) .
C5 H1C5 0.966(19) .
C5 H3C5 0.96(2) .
C5 H2C5 0.965(19) .

loop_
_geom_hbond_atom_site_label_D
_geom_hbond_atom_site_label_H
_geom_hbond_atom_site_label_A
_geom_hbond_distance_DH
_geom_hbond_distance_HA
_geom_hbond_distance_DA
_geom_hbond_angle_DHA
_geom_hbond_site_symmetry_A
OW1 HW1 O4 0.915(17) 1.816(18) 2.719(3) 169(3) 2_554
OW1 HW2 O1 0.926(18) 1.83(2) 2.729(3) 164(4) 2_454
OW2 HW3 O1 0.936(18) 1.860(19) 2.793(3) 175(4) 3
OW2 HW4 O3 0.939(18) 1.838(18) 2.766(3) 170(3) 4_656
OW3 HW5 O3 0.941(18) 2.05(3) 2.904(3) 151(3) 2_554
OW3 HW6 O2 0.936(18) 1.75(2) 2.661(3) 163(4) .
N1 H1A O2 1.05(6) 1.79(6) 2.828(6) 166(5) 1
N2 H1A O2 0.87(6) 1.79(6) 2.569(6) 147(5) 1
N1 H1B O4 1.03(6) 1.83(6) 2.843(6) 166(5) 4_656
N2 H1B O4 1.04(6) 1.83(6) 2.691(6) 138(5) 4_656
